data_4312090
loop_
_publ_author_name
'Brian S. Hammes'
'Bal S. Chohan'
'Justin T. Hoffman'
'Simon Einw\"achter'
'Carl J. Carrano'

_publ_section_title
;
 A Family of Dioxo-Molybdenum(VI) Complexes of N2X Heteroscorpionate
 Ligands of Relevance to Molybdoenzymes
;
_journal_name_full 'Inorganic Chemistry'
_journal_page_first 7800
_journal_page_last 7806
_journal_paper_doi 10.1021/ic049130p
_journal_volume 43
_journal_year 2004
_chemical_formula_sum 'C14 H21 Cl Mo N4 O2 S'
_chemical_formula_weight 440.80
_chemical_name_systematic
; 
 ? 
;
_space_group_IT_number 62
_symmetry_cell_setting orthorhombic
_symmetry_space_group_name_Hall '-P 2ac 2n'
_symmetry_space_group_name_H-M 'P n m a'
_atom_sites_solution_hydrogens geom
_atom_sites_solution_primary direct
_atom_sites_solution_secondary difmap
_audit_creation_method SHELXL
_cell_angle_alpha 90.00
_cell_angle_beta 90.00
_cell_angle_gamma 90.00
_cell_formula_units_Z 4
_cell_length_a 13.397(3)
_cell_length_b 15.147(4)
_cell_length_c 8.658(2)
_cell_measurement_reflns_used 36
_cell_measurement_temperature 293(2)
_cell_measurement_theta_max 12.54
_cell_measurement_theta_min 5.11
_cell_volume 1756.9(7)
_computing_cell_refinement 'Siemens XSCANS'
_computing_data_collection 'Siemens XSCANS'
_computing_data_reduction 'Siemens SHELXTL'
_computing_molecular_graphics 'Siemens SHELXTL'
_computing_publication_material 'Siemens SHELXTL'
_computing_structure_refinement 'SHELXL-93 (Sheldrick, 1993)'
_computing_structure_solution 'SHELXS-86 (Sheldrick, 1990)'
_diffrn_ambient_temperature 293(2)
_diffrn_measurement_device 'Siemens P4'
_diffrn_measurement_method '2\q/\w scans'
_diffrn_radiation_monochromator graphite
_diffrn_radiation_source 'fine-focus sealed tube'
_diffrn_radiation_type MoK\a
_diffrn_radiation_wavelength 0.71073
_diffrn_reflns_av_R_equivalents 0.0000
_diffrn_reflns_av_sigmaI/netI 0.0232
_diffrn_reflns_limit_h_max 0
_diffrn_reflns_limit_h_min -14
_diffrn_reflns_limit_k_max 16
_diffrn_reflns_limit_k_min 0
_diffrn_reflns_limit_l_max 9
_diffrn_reflns_limit_l_min 0
_diffrn_reflns_number 1200
_diffrn_reflns_theta_max 22.50
_diffrn_reflns_theta_min 2.69
_diffrn_standards_interval_count 97
_diffrn_standards_number 3
_exptl_absorpt_coefficient_mu 1.031
_exptl_absorpt_correction_type none
_exptl_crystal_density_diffrn 1.666
_exptl_crystal_F_000 896
_refine_diff_density_max 0.979
_refine_diff_density_min -0.603
_refine_diff_density_rms 0.131
_refine_ls_extinction_coef 0.0046(9)
_refine_ls_extinction_expression Fc^*^=kFc[1+0.001xFc^2^\l^3^/sin(2\q)]^-1/4^
_refine_ls_extinction_method SHELXL
_refine_ls_goodness_of_fit_all 1.084
_refine_ls_goodness_of_fit_obs 1.110
_refine_ls_matrix_type full
_refine_ls_number_parameters 113
_refine_ls_number_reflns 1198
_refine_ls_number_restraints 0
_refine_ls_restrained_S_all 1.128
_refine_ls_restrained_S_obs 1.110
_refine_ls_R_factor_all 0.0668
_refine_ls_R_factor_obs 0.0632
_refine_ls_shift/esd_max 0.000
_refine_ls_shift/esd_mean 0.000
_refine_ls_structure_factor_coef Fsqd
_refine_ls_weighting_details 'w=1/[\s^2^(Fo^2^)+(0.0309P)^2^+33.1445P] where P=(Fo^2^+2Fc^2^)/3'
_refine_ls_weighting_scheme calc
_refine_ls_wR_factor_all 0.1599
_refine_ls_wR_factor_obs 0.1534
_reflns_number_observed 1130
_reflns_number_total 1200
_reflns_observed_criterion >2sigma(I)
_cod_data_source_file ic049130psi20040702_041847_3.cif
_cod_data_source_block compound4
_cod_depositor_comments
;
The following automatic conversions were performed:
'_symmetry_cell_setting' value 'Orthorhombic' changed to 'orthorhombic'
according to '/home/saulius/struct/CIF-dictionaries/cif_core.dic'
dictionary named 'cif_core.dic' version 2.4.1 from 2010-06-29.

Automatic conversion script
Id: cif_fix_enum 1527 2010-12-29 10:47:43Z saulius 

The following automatic conversions were performed:

'_refine_ls_weighting_scheme' value 'calc
w=1/[\s^2^(Fo^2^)+(0.0309P)^2^+33.1445P] where P=(Fo^2^+2Fc^2^)/3'
was changed to 'calc'. New tag '_refine_ls_weighting_details' was
created. The value of the new tag was set to
'w=1/[\s^2^(Fo^2^)+(0.0309P)^2^+33.1445P] where P=(Fo^2^+2Fc^2^)/3'.

Automatic conversion script
Id: cif_fix_values 3143 2015-03-26 13:38:13Z robertas 
;
_cod_original_cell_volume 1757.0(7)
_cod_database_code 4312090

loop_
_symmetry_equiv_pos_as_xyz
'x, y, z'
'-x+1/2, -y, z+1/2'
'-x, y+1/2, -z'
'x+1/2, -y+1/2, -z+1/2'
'-x, -y, -z'
'x-1/2, y, -z-1/2'
'x, -y-1/2, z'
'-x-1/2, y-1/2, z-1/2'

loop_
_atom_site_aniso_label
_atom_site_aniso_U_11
_atom_site_aniso_U_22
_atom_site_aniso_U_33
_atom_site_aniso_U_23
_atom_site_aniso_U_13
_atom_site_aniso_U_12
Mo1 0.0469(8) 0.0363(8) 0.0212(7) 0.000 -0.0063(6) 0.000
Cl1 0.054(2) 0.057(2) 0.024(2) 0.000 0.007(2) 0.000
O1 0.064(4) 0.047(4) 0.033(4) -0.001(3) -0.012(3) -0.009(4)
S1 0.038(2) 0.076(3) 0.035(2) 0.000 -0.003(2) 0.000
N1 0.046(4) 0.033(4) 0.018(4) -0.007(3) 0.001(3) 0.005(4)
N2 0.044(4) 0.026(4) 0.018(4) 0.000(3) -0.004(3) 0.000(3)
C1 0.077(8) 0.049(7) 0.028(5) 0.004(5) -0.003(5) 0.014(6)
C2 0.043(5) 0.036(5) 0.022(5) 0.003(4) -0.001(4) 0.000(4)
C3 0.043(5) 0.031(5) 0.036(5) -0.002(5) -0.006(5) 0.007(4)
C4 0.032(5) 0.032(5) 0.025(5) -0.003(4) -0.006(4) 0.000(4)
C5 0.056(6) 0.050(6) 0.031(5) -0.016(5) 0.004(5) 0.010(5)
C6 0.042(7) 0.022(6) 0.018(6) 0.000 0.010(6) 0.000
C7 0.043(8) 0.029(7) 0.036(8) 0.000 -0.008(7) 0.000
C8 0.052(6) 0.058(7) 0.052(7) 0.015(6) 0.006(6) -0.014(6)

loop_
_atom_site_label
_atom_site_type_symbol
_atom_site_fract_x
_atom_site_fract_y
_atom_site_fract_z
_atom_site_U_iso_or_equiv
_atom_site_thermal_displace_type
_atom_site_occupancy
_atom_site_calc_flag
_atom_site_refinement_flags
_atom_site_disorder_group
Mo1 Mo 0.00188(9) 0.2500 0.07447(12) 0.0348(5) Uani 1 d S .
Cl1 Cl -0.1658(3) 0.2500 0.1667(4) 0.0448(10) Uani 1 d S .
O1 O 0.0433(5) 0.3381(4) 0.1765(7) 0.048(2) Uani 1 d . .
S1 S 0.1367(3) 0.2500 -0.1117(4) 0.0496(11) Uani 1 d S .
N1 N -0.0682(6) 0.3466(5) -0.1075(8) 0.032(2) Uani 1 d . .
N2 N -0.0717(5) 0.3284(4) -0.2661(8) 0.029(2) Uani 1 d . .
C1 C -0.1252(9) 0.3984(7) -0.5165(11) 0.052(3) Uani 1 d . .
H1B H -0.1006(9) 0.3440(7) -0.5589(11) 0.078 Uiso 1 calc R .
H1C H -0.0889(9) 0.4470(7) -0.5601(11) 0.078 Uiso 1 calc R .
H1D H -0.1948(9) 0.4045(7) -0.5406(11) 0.078 Uiso 1 calc R .
C2 C -0.1117(7) 0.3978(6) -0.3434(10) 0.034(2) Uani 1 d . .
C3 C -0.1354(7) 0.4607(6) -0.2363(11) 0.037(2) Uani 1 d . .
H3A H -0.1642(7) 0.5155(6) -0.2552(11) 0.044 Uiso 1 calc R .
C4 C -0.1079(6) 0.4265(6) -0.0932(10) 0.030(2) Uani 1 d . .
C5 C -0.1244(8) 0.4696(7) 0.0617(11) 0.046(3) Uani 1 d . .
H5A H -0.0985(8) 0.4321(7) 0.1417(11) 0.068 Uiso 1 calc R .
H5B H -0.1945(8) 0.4786(7) 0.0777(11) 0.068 Uiso 1 calc R .
H5C H -0.0906(8) 0.5254(7) 0.0643(11) 0.068 Uiso 1 calc R .
C6 C -0.0243(9) 0.2500 -0.3277(14) 0.027(3) Uani 1 d S .
H6A H -0.0387(9) 0.2500 -0.4387(14) 0.033 Uiso 1 calc SR .
C7 C 0.0890(10) 0.2500 -0.3140(16) 0.036(3) Uani 1 d S .
C8 C 0.1316(8) 0.3329(7) -0.3942(13) 0.054(3) Uani 1 d . .
H8A H 0.2031(8) 0.3329(7) -0.3853(13) 0.082 Uiso 1 calc R .
H8B H 0.1052(8) 0.3849(7) -0.3458(13) 0.082 Uiso 1 calc R .
H8C H 0.1132(8) 0.3324(7) -0.5013(13) 0.082 Uiso 1 calc R .

loop_
_atom_type_symbol
_atom_type_description
_atom_type_scat_dispersion_real
_atom_type_scat_dispersion_imag
_atom_type_scat_source
C C 0.0033 0.0016 'International Tables Vol C Tables 4.2.6.8 and 6.1.1.4'
H H 0.0000 0.0000 'International Tables Vol C Tables 4.2.6.8 and 6.1.1.4'
N N 0.0061 0.0033 'International Tables Vol C Tables 4.2.6.8 and 6.1.1.4'
O O 0.0106 0.0060 'International Tables Vol C Tables 4.2.6.8 and 6.1.1.4'
S S 0.1246 0.1234 'International Tables Vol C Tables 4.2.6.8 and 6.1.1.4'
Cl Cl 0.1484 0.1585 'International Tables Vol C Tables 4.2.6.8 and 6.1.1.4'
Mo Mo -1.6832 0.6857 'International Tables Vol C Tables 4.2.6.8 and 6.1.1.4'

loop_
_geom_angle_atom_site_label_1
_geom_angle_atom_site_label_2
_geom_angle_atom_site_label_3
_geom_angle
_geom_angle_site_symmetry_1
_geom_angle_site_symmetry_3
_geom_angle_publ_flag
O1 Mo1 O1 103.9(5) . 7_565 ?
O1 Mo1 N1 166.6(3) . 7_565 ?
O1 Mo1 N1 89.5(3) 7_565 7_565 ?
O1 Mo1 N1 89.5(3) . . ?
O1 Mo1 N1 166.6(3) 7_565 . ?
N1 Mo1 N1 77.1(3) 7_565 . ?
O1 Mo1 Cl1 97.7(3) . . ?
O1 Mo1 Cl1 97.7(3) 7_565 . ?
N1 Mo1 Cl1 81.3(2) 7_565 . ?
N1 Mo1 Cl1 81.3(2) . . ?
O1 Mo1 S1 95.9(3) . . ?
O1 Mo1 S1 95.9(3) 7_565 . ?
N1 Mo1 S1 81.5(2) 7_565 . ?
N1 Mo1 S1 81.5(2) . . ?
Cl1 Mo1 S1 157.83(13) . . ?
C7 S1 Mo1 111.7(5) . . ?
C4 N1 N2 104.9(7) . . ?
C4 N1 Mo1 131.7(6) . . ?
N2 N1 Mo1 123.3(5) . . ?
C2 N2 N1 110.1(7) . . ?
C2 N2 C6 128.8(8) . . ?
N1 N2 C6 120.5(8) . . ?
N2 C2 C3 107.3(8) . . ?
N2 C2 C1 122.8(9) . . ?
C3 C2 C1 130.0(9) . . ?
C2 C3 C4 106.5(8) . . ?
N1 C4 C3 111.2(8) . . ?
N1 C4 C5 122.4(8) . . ?
C3 C4 C5 126.3(8) . . ?
N2 C6 N2 110.1(9) . 7_565 ?
N2 C6 C7 114.1(7) . . ?
N2 C6 C7 114.1(7) 7_565 . ?
C6 C7 C8 109.5(7) . 7_565 ?
C6 C7 C8 109.5(7) . . ?
C8 C7 C8 108.8(12) 7_565 . ?
C6 C7 S1 114.6(10) . . ?
C8 C7 S1 107.2(7) 7_565 . ?
C8 C7 S1 107.2(7) . . ?

loop_
_geom_bond_atom_site_label_1
_geom_bond_atom_site_label_2
_geom_bond_distance
_geom_bond_site_symmetry_2
_geom_bond_publ_flag
Mo1 O1 1.694(6) . ?
Mo1 O1 1.694(6) 7_565 ?
Mo1 N1 2.346(7) 7_565 ?
Mo1 N1 2.346(7) . ?
Mo1 Cl1 2.384(4) . ?
Mo1 S1 2.421(4) . ?
S1 C7 1.864(14) . ?
N1 C4 1.328(11) . ?
N1 N2 1.401(10) . ?
N2 C2 1.357(11) . ?
N2 C6 1.448(9) . ?
C1 C2 1.510(12) . ?
C2 C3 1.366(13) . ?
C3 C4 1.392(13) . ?
C4 C5 1.507(12) . ?
C6 N2 1.448(9) 7_565 ?
C6 C7 1.52(2) . ?
C7 C8 1.545(13) 7_565 ?
C7 C8 1.545(13) . ?
